data_1518262
loop_
_publ_author_name
'Feng, Chao'
'Feng, Daming'
'Luo, Yang'
'Loh, Teck-Peng'

_publ_section_title
;
 Rhodium(III)-catalyzed olefinic C-H alkynylation of acrylamides using
 tosyl-imide as directing group.
;
_journal_issue 22
_journal_name_full 'Organic letters'
_journal_page_first 5956
_journal_page_last 5959
_journal_paper_doi 10.1021/ol502984g
_journal_volume 16
_journal_year 2014
_chemical_formula_sum 'C28 H37 N O4 S Si'
_chemical_formula_weight 511.73
_space_group_crystal_system triclinic
_space_group_IT_number 2
_space_group_name_Hall '-P 1'
_space_group_name_H-M_alt 'P -1'
_symmetry_space_group_name_Hall '-P 1'
_symmetry_space_group_name_H-M 'P -1'
_atom_sites_solution_hydrogens geom
_cell_angle_alpha 89.551(4)
_cell_angle_beta 83.782(4)
_cell_angle_gamma 84.105(4)
_cell_formula_units_Z 2
_cell_length_a 8.0860(12)
_cell_length_b 8.8985(14)
_cell_length_c 20.084(3)
_cell_measurement_reflns_used 7614
_cell_measurement_temperature 103.(2)
_cell_measurement_theta_max 25.3648
_cell_measurement_theta_min 2.3009
_cell_volume 1429.0(4)
_computing_cell_refinement 'SAINT V8.32B (Bruker AXS Inc., 2013)'
_computing_data_collection 'Bruker APEX2'
_computing_data_reduction 'SAINT V8.32B (Bruker AXS Inc., 2013)'
_computing_molecular_graphics 'Bruker SHELXTL'
_computing_publication_material 'Bruker SHELXTL'
_computing_structure_refinement 'SHELXL-2013 (Sheldrick, 2013)'
_computing_structure_solution 'SHELXS-97 (Sheldrick 2008)'
_diffrn_ambient_temperature 103.(2)
_diffrn_detector_area_resol_mean 8.3333
_diffrn_measured_fraction_theta_full 0.989
_diffrn_measured_fraction_theta_max 0.989
_diffrn_measurement_device_type 'Bruker APEX-II CCD'
_diffrn_measurement_method '\f and \w scans'
_diffrn_radiation_monochromator graphite
_diffrn_radiation_type MoK\a
_diffrn_radiation_wavelength 0.71073
_diffrn_reflns_av_R_equivalents 0.0467
_diffrn_reflns_limit_h_max 10
_diffrn_reflns_limit_h_min -10
_diffrn_reflns_limit_k_max 11
_diffrn_reflns_limit_k_min -11
_diffrn_reflns_limit_l_max 26
_diffrn_reflns_limit_l_min 0
_diffrn_reflns_number 7017
_diffrn_reflns_theta_full 28.09
_diffrn_reflns_theta_max 28.09
_diffrn_reflns_theta_min 2.04
_exptl_absorpt_coefficient_mu 0.187
_exptl_absorpt_correction_T_max 0.96
_exptl_absorpt_correction_T_min 0.63
_exptl_absorpt_correction_type multi-scan
_exptl_absorpt_process_details 'TWINABS V2012/1 (Bruker AXS Inc.)'
_exptl_crystal_colour colourless
_exptl_crystal_density_diffrn 1.189
_exptl_crystal_density_method 'not measured'
_exptl_crystal_description block
_exptl_crystal_F_000 548
_exptl_crystal_size_max 0.400
_exptl_crystal_size_mid 0.380
_exptl_crystal_size_min 0.220
_refine_diff_density_max 0.962
_refine_diff_density_min -0.602
_refine_ls_extinction_method none
_refine_ls_goodness_of_fit_ref 1.123
_refine_ls_hydrogen_treatment constr
_refine_ls_matrix_type full
_refine_ls_number_parameters 325
_refine_ls_number_reflns 7017
_refine_ls_number_restraints 0
_refine_ls_restrained_S_all 1.123
_refine_ls_R_factor_all 0.1590
_refine_ls_R_factor_gt 0.1233
_refine_ls_shift/su_max 0.000
_refine_ls_shift/su_mean 0.000
_refine_ls_structure_factor_coef Fsqd
_refine_ls_weighting_details 'w=1/[\s^2^(Fo^2^)+(0.1231P)^2^+6.8454P] where P=(Fo^2^+2Fc^2^)/3'
_refine_ls_weighting_scheme calc
_refine_ls_wR_factor_gt 0.3208
_refine_ls_wR_factor_ref 0.3446
_reflns_number_gt 5006
_reflns_number_total 7017
_reflns_threshold_expression 'I > 2\s(I)'
_cod_data_source_file ol502984g_si_002.cif
_cod_data_source_block I
_cod_depositor_comments 'Adding full bibliography for 1518262.cif.'
_cod_database_code 1518262

loop_
_space_group_symop_operation_xyz
'x, y, z'
'-x, -y, -z'

loop_
_atom_site_type_symbol
_atom_site_label
_atom_site_fract_x
_atom_site_fract_y
_atom_site_fract_z
_atom_site_U_iso_or_equiv
_atom_site_adp_type
_atom_site_calc_flag
_atom_site_refinement_flags_adp
_atom_site_refinement_flags_posn
_atom_site_occupancy
C C1 1.1057(7) 0.5597(7) 0.3986(3) 0.0275(13) Uani d . . 1
H H1 1.0512 0.6312 0.3707 0.033 Uiso calc U R 1
C C2 1.1733(7) 0.6105(6) 0.4537(3) 0.0277(13) Uani d . . 1
H H2 1.1673 0.7156 0.463 0.033 Uiso calc U R 1
C C3 1.2509(6) 0.5050(6) 0.4957(3) 0.0251(12) Uani d . . 1
C C4 1.3723(8) 0.4624(7) 0.5993(4) 0.0337(14) Uani d . . 1
H H4A 1.2849 0.3987 0.616 0.051 Uiso calc U R 1
H H4B 1.404 0.5196 0.6366 0.051 Uiso calc U R 1
H H4C 1.4702 0.3986 0.5788 0.051 Uiso calc U R 1
C C5 1.2658(7) 0.3526(6) 0.4809(3) 0.0273(13) Uani d . . 1
H H5 1.3223 0.2818 0.5085 0.033 Uiso calc U R 1
C C6 1.1973(7) 0.3033(6) 0.4250(3) 0.0268(13) Uani d . . 1
H H6 1.206 0.1984 0.4151 0.032 Uiso calc U R 1
C C7 1.1152(7) 0.4080(7) 0.3832(3) 0.0263(13) Uani d . . 1
C C8 1.0357(7) 0.3530(7) 0.3257(3) 0.0261(12) Uani d . . 1
C C9 1.0033(8) 0.4384(8) 0.2722(4) 0.0337(14) Uani d . . 1
H H9 1.0421 0.5356 0.2682 0.04 Uiso calc U R 1
C C10 0.9121(8) 0.3871(8) 0.2209(3) 0.0329(14) Uani d . . 1
C C11 0.8325(8) 0.3419(8) 0.1789(4) 0.0362(15) Uani d . . 1
C C12 0.5131(8) 0.1931(10) 0.1765(4) 0.0415(17) Uani d . . 1
H H12 0.5455 0.083 0.1833 0.05 Uiso calc U R 1
C C13 0.4757(9) 0.2618(10) 0.2464(4) 0.0456(18) Uani d . . 1
H H13A 0.4446 0.3707 0.2429 0.068 Uiso calc U R 1
H H13B 0.5753 0.2441 0.2703 0.068 Uiso calc U R 1
H H13C 0.3832 0.2147 0.271 0.068 Uiso calc U R 1
C C14 0.3534(9) 0.2028(12) 0.1408(5) 0.056(2) Uani d . . 1
H H14A 0.2651 0.1579 0.1691 0.085 Uiso calc U R 1
H H14B 0.3768 0.1476 0.0982 0.085 Uiso calc U R 1
H H14C 0.3166 0.3089 0.1322 0.085 Uiso calc U R 1
C C15 0.8262(9) 0.1051(9) 0.0740(4) 0.0439(18) Uani d . . 1
H H15 0.9188 0.15 0.0462 0.053 Uiso calc U R 1
C C16 0.9079(10) -0.0146(11) 0.1198(5) 0.054(2) Uani d . . 1
H H16A 0.8205 -0.0577 0.1494 0.08 Uiso calc U R 1
H H16B 0.9821 0.0329 0.1469 0.08 Uiso calc U R 1
H H16C 0.9728 -0.095 0.0922 0.08 Uiso calc U R 1
C C17 0.7234(10) 0.0322(12) 0.0258(5) 0.061(3) Uani d . . 1
H H17A 0.7965 -0.0421 -0.0024 0.092 Uiso calc U R 1
H H17B 0.6729 0.1104 -0.0026 0.092 Uiso calc U R 1
H H17C 0.635 -0.0182 0.0514 0.092 Uiso calc U R 1
C C18 0.6293(8) 0.4259(9) 0.0669(4) 0.0409(17) Uani d . . 1
H H18 0.5469 0.3897 0.0386 0.049 Uiso calc U R 1
C C19 0.5434(11) 0.5641(10) 0.1062(4) 0.053(2) Uani d . . 1
H H19A 0.6211 0.6013 0.1348 0.08 Uiso calc U R 1
H H19B 0.4443 0.5359 0.134 0.08 Uiso calc U R 1
H H19C 0.5098 0.6435 0.0748 0.08 Uiso calc U R 1
C C20 0.7783(10) 0.4727(12) 0.0194(5) 0.057(2) Uani d . . 1
H H20A 0.74 0.558 -0.0081 0.085 Uiso calc U R 1
H H20B 0.8249 0.3873 -0.0096 0.085 Uiso calc U R 1
H H20C 0.8645 0.5026 0.0459 0.085 Uiso calc U R 1
C C21 0.9885(7) 0.1941(7) 0.3294(3) 0.0271(13) Uani d . . 1
C C22 0.6825(7) -0.0578(6) 0.3645(3) 0.0251(12) Uani d . . 1
C C23 0.5145(7) -0.0405(6) 0.3902(3) 0.0279(13) Uani d . . 1
H H23 0.481 0.0062 0.4326 0.033 Uiso calc U R 1
C C24 0.3957(7) -0.0930(7) 0.3528(4) 0.0325(14) Uani d . . 1
H H24 0.2808 -0.0816 0.3698 0.039 Uiso calc U R 1
C C25 0.4448(8) -0.1612(7) 0.2911(4) 0.0342(15) Uani d . . 1
C C26 0.3152(9) -0.2187(10) 0.2508(4) 0.0477(19) Uani d . . 1
H H26A 0.2029 -0.1795 0.2704 0.071 Uiso calc U R 1
H H26B 0.3257 -0.3294 0.2517 0.071 Uiso calc U R 1
H H26C 0.3334 -0.1842 0.2044 0.071 Uiso calc U R 1
C C27 0.6154(8) -0.1802(8) 0.2664(4) 0.0370(15) Uani d . . 1
H H27 0.6501 -0.2301 0.2248 0.044 Uiso calc U R 1
C C28 0.7333(7) -0.1255(7) 0.3032(4) 0.0322(14) Uani d . . 1
H H28 0.8481 -0.1347 0.286 0.039 Uiso calc U R 1
N N1 0.8714(6) 0.1713(6) 0.3840(3) 0.0284(11) Uani d . . 1
H H1N 0.8166 0.2519 0.4042 0.034 Uiso calc U R 1
O O1 1.3102(5) 0.5654(5) 0.5502(2) 0.0286(10) Uani d . . 1
O O2 1.0435(6) 0.0962(5) 0.2897(2) 0.0347(11) Uani d . . 1
O O3 0.7497(5) 0.0363(5) 0.4792(2) 0.0322(10) Uani d . . 1
O O4 0.9776(5) -0.0958(5) 0.4033(2) 0.0314(10) Uani d . . 1
S S1 0.82827(17) 0.00489(16) 0.41355(9) 0.0267(4) Uani d . . 1
Si Si1 0.6961(2) 0.2654(3) 0.12308(10) 0.0373(5) Uani d . . 1

loop_
_atom_site_aniso_label
_atom_site_aniso_U_11
_atom_site_aniso_U_22
_atom_site_aniso_U_33
_atom_site_aniso_U_12
_atom_site_aniso_U_13
_atom_site_aniso_U_23
C1 0.016(3) 0.027(3) 0.042(4) -0.005(2) -0.007(2) 0.004(2)
C2 0.015(3) 0.015(2) 0.054(4) -0.003(2) -0.008(2) 0.004(2)
C3 0.009(2) 0.019(3) 0.048(4) 0.0010(19) -0.007(2) -0.002(2)
C4 0.026(3) 0.027(3) 0.051(4) -0.005(2) -0.015(3) 0.004(3)
C5 0.012(2) 0.019(3) 0.053(4) 0.002(2) -0.013(2) 0.002(2)
C6 0.015(3) 0.018(3) 0.048(4) 0.001(2) -0.009(2) -0.002(2)
C7 0.012(2) 0.022(3) 0.046(4) -0.003(2) -0.008(2) 0.001(2)
C8 0.011(2) 0.023(3) 0.044(4) -0.001(2) -0.004(2) -0.001(2)
C9 0.020(3) 0.036(3) 0.047(4) -0.005(2) -0.010(3) 0.002(3)
C10 0.025(3) 0.039(4) 0.036(4) -0.005(3) -0.007(3) 0.006(3)
C11 0.025(3) 0.045(4) 0.040(4) -0.001(3) -0.007(3) 0.001(3)
C12 0.023(3) 0.054(5) 0.048(4) -0.005(3) -0.005(3) -0.002(3)
C13 0.031(4) 0.056(5) 0.049(5) -0.006(3) -0.001(3) 0.003(4)
C14 0.019(3) 0.088(7) 0.065(5) -0.014(4) -0.008(3) -0.004(5)
C15 0.027(3) 0.056(5) 0.050(5) -0.010(3) -0.003(3) -0.008(4)
C16 0.033(4) 0.066(6) 0.061(5) 0.000(4) -0.004(4) -0.007(4)
C17 0.032(4) 0.085(7) 0.065(6) 0.011(4) -0.013(4) -0.030(5)
C18 0.024(3) 0.056(5) 0.047(4) -0.012(3) -0.015(3) 0.003(3)
C19 0.048(5) 0.059(5) 0.055(5) 0.001(4) -0.019(4) -0.001(4)
C20 0.032(4) 0.075(6) 0.065(6) -0.006(4) -0.013(4) 0.017(5)
C21 0.015(2) 0.020(3) 0.047(4) 0.003(2) -0.012(2) 0.001(2)
C22 0.014(2) 0.018(3) 0.045(4) -0.003(2) -0.006(2) 0.003(2)
C23 0.016(3) 0.021(3) 0.047(4) -0.002(2) -0.005(2) 0.000(2)
C24 0.013(3) 0.030(3) 0.055(4) 0.000(2) -0.008(3) -0.001(3)
C25 0.022(3) 0.031(3) 0.053(4) -0.004(2) -0.013(3) 0.000(3)
C26 0.024(3) 0.059(5) 0.063(5) -0.010(3) -0.011(3) -0.011(4)
C27 0.021(3) 0.041(4) 0.051(4) -0.008(3) -0.005(3) -0.009(3)
C28 0.013(3) 0.032(3) 0.053(4) -0.004(2) -0.006(3) -0.002(3)
N1 0.014(2) 0.023(2) 0.049(3) 0.0014(18) -0.009(2) -0.003(2)
O1 0.0180(19) 0.022(2) 0.048(3) -0.0024(15) -0.0121(18) -0.0007(18)
O2 0.025(2) 0.034(2) 0.045(3) -0.0023(19) -0.006(2) -0.003(2)
O3 0.027(2) 0.026(2) 0.048(3) -0.0147(18) -0.0121(19) 0.0044(19)
O4 0.0136(19) 0.024(2) 0.058(3) 0.0003(15) -0.0114(18) 0.0021(19)
S1 0.0157(6) 0.0183(6) 0.0476(9) -0.0034(5) -0.0087(6) 0.0020(6)
Si1 0.0196(8) 0.0543(13) 0.0395(11) -0.0045(8) -0.0086(7) -0.0035(9)

loop_
_atom_type_symbol
_atom_type_description
_atom_type_scat_dispersion_real
_atom_type_scat_dispersion_imag
_atom_type_scat_source
C C 0.0033 0.0016 'International Tables Vol C Tables 4.2.6.8 and 6.1.1.4'
H H 0.0000 0.0000 'International Tables Vol C Tables 4.2.6.8 and 6.1.1.4'
N N 0.0061 0.0033 'International Tables Vol C Tables 4.2.6.8 and 6.1.1.4'
O O 0.0106 0.0060 'International Tables Vol C Tables 4.2.6.8 and 6.1.1.4'
S S 0.1246 0.1234 'International Tables Vol C Tables 4.2.6.8 and 6.1.1.4'
Si Si 0.0817 0.0704 'International Tables Vol C Tables 4.2.6.8 and 6.1.1.4'

loop_
_geom_angle_atom_site_label_1
_geom_angle_atom_site_label_2
_geom_angle_atom_site_label_3
_geom_angle
C7 C1 C2 121.8(6)
C7 C1 H1 119.1
C2 C1 H1 119.1
C1 C2 C3 119.2(5)
C1 C2 H2 120.4
C3 C2 H2 120.4
O1 C3 C5 124.3(5)
O1 C3 C2 115.1(5)
C5 C3 C2 120.6(6)
O1 C4 H4A 109.5
O1 C4 H4B 109.5
H4A C4 H4B 109.5
O1 C4 H4C 109.5
H4A C4 H4C 109.5
H4B C4 H4C 109.5
C3 C5 C6 119.5(5)
C3 C5 H5 120.3
C6 C5 H5 120.3
C5 C6 C7 120.6(5)
C5 C6 H6 119.7
C7 C6 H6 119.7
C1 C7 C6 118.4(6)
C1 C7 C8 121.7(5)
C6 C7 C8 119.9(5)
C9 C8 C7 123.5(6)
C9 C8 C21 119.4(6)
C7 C8 C21 117.1(5)
C8 C9 C10 122.0(6)
C8 C9 H9 119.0
C10 C9 H9 119.0
C11 C10 C9 178.3(7)
C10 C11 Si1 173.5(6)
C13 C12 C14 110.6(6)
C13 C12 Si1 115.1(5)
C14 C12 Si1 112.7(6)
C13 C12 H12 105.9
C14 C12 H12 105.9
Si1 C12 H12 105.9
C12 C13 H13A 109.5
C12 C13 H13B 109.5
H13A C13 H13B 109.5
C12 C13 H13C 109.5
H13A C13 H13C 109.5
H13B C13 H13C 109.5
C12 C14 H14A 109.5
C12 C14 H14B 109.5
H14A C14 H14B 109.5
C12 C14 H14C 109.5
H14A C14 H14C 109.5
H14B C14 H14C 109.5
C17 C15 C16 111.1(7)
C17 C15 Si1 111.2(5)
C16 C15 Si1 112.6(6)
C17 C15 H15 107.2
C16 C15 H15 107.2
Si1 C15 H15 107.2
C15 C16 H16A 109.5
C15 C16 H16B 109.5
H16A C16 H16B 109.5
C15 C16 H16C 109.5
H16A C16 H16C 109.5
H16B C16 H16C 109.5
C15 C17 H17A 109.5
C15 C17 H17B 109.5
H17A C17 H17B 109.5
C15 C17 H17C 109.5
H17A C17 H17C 109.5
H17B C17 H17C 109.5
C19 C18 C20 109.4(7)
C19 C18 Si1 112.6(6)
C20 C18 Si1 111.5(5)
C19 C18 H18 107.7
C20 C18 H18 107.7
Si1 C18 H18 107.7
C18 C19 H19A 109.5
C18 C19 H19B 109.5
H19A C19 H19B 109.5
C18 C19 H19C 109.5
H19A C19 H19C 109.5
H19B C19 H19C 109.5
C18 C20 H20A 109.5
C18 C20 H20B 109.5
H20A C20 H20B 109.5
C18 C20 H20C 109.5
H20A C20 H20C 109.5
H20B C20 H20C 109.5
O2 C21 N1 123.0(6)
O2 C21 C8 124.3(6)
N1 C21 C8 112.7(5)
C28 C22 C23 121.3(5)
C28 C22 S1 120.9(4)
C23 C22 S1 117.8(5)
C22 C23 C24 119.0(6)
C22 C23 H23 120.5
C24 C23 H23 120.5
C25 C24 C23 120.4(6)
C25 C24 H24 119.8
C23 C24 H24 119.8
C24 C25 C27 119.9(6)
C24 C25 C26 120.1(6)
C27 C25 C26 120.0(7)
C25 C26 H26A 109.5
C25 C26 H26B 109.5
H26A C26 H26B 109.5
C25 C26 H26C 109.5
H26A C26 H26C 109.5
H26B C26 H26C 109.5
C28 C27 C25 119.7(7)
C28 C27 H27 120.2
C25 C27 H27 120.2
C22 C28 C27 119.7(6)
C22 C28 H28 120.1
C27 C28 H28 120.1
C21 N1 S1 124.9(4)
C21 N1 H1N 117.6
S1 N1 H1N 117.6
C3 O1 C4 117.6(5)
O3 S1 O4 120.4(3)
O3 S1 N1 104.2(3)
O4 S1 N1 107.7(3)
O3 S1 C22 109.1(3)
O4 S1 C22 108.1(3)
N1 S1 C22 106.6(3)
C11 Si1 C18 106.1(3)
C11 Si1 C12 108.3(3)
C18 Si1 C12 112.6(3)
C11 Si1 C15 106.9(3)
C18 Si1 C15 111.8(4)
C12 Si1 C15 110.8(4)

loop_
_geom_bond_atom_site_label_1
_geom_bond_atom_site_label_2
_geom_bond_distance
C1 C7 1.380(8)
C1 C2 1.385(9)
C1 H1 0.95
C2 C3 1.402(8)
C2 H2 0.95
C3 O1 1.376(7)
C3 C5 1.381(8)
C4 O1 1.437(7)
C4 H4A 0.98
C4 H4B 0.98
C4 H4C 0.98
C5 C6 1.396(8)
C5 H5 0.95
C6 C7 1.413(8)
C6 H6 0.95
C7 C8 1.489(8)
C8 C9 1.345(9)
C8 C21 1.501(8)
C9 C10 1.433(9)
C9 H9 0.95
C10 C11 1.210(9)
C11 Si1 1.835(7)
C12 C13 1.522(11)
C12 C14 1.539(10)
C12 Si1 1.897(8)
C12 H12 1.0
C13 H13A 0.98
C13 H13B 0.98
C13 H13C 0.98
C14 H14A 0.98
C14 H14B 0.98
C14 H14C 0.98
C15 C17 1.532(10)
C15 C16 1.546(12)
C15 Si1 1.898(8)
C15 H15 1.0
C16 H16A 0.98
C16 H16B 0.98
C16 H16C 0.98
C17 H17A 0.98
C17 H17B 0.98
C17 H17C 0.98
C18 C19 1.529(12)
C18 C20 1.543(11)
C18 Si1 1.885(8)
C18 H18 1.0
C19 H19A 0.98
C19 H19B 0.98
C19 H19C 0.98
C20 H20A 0.98
C20 H20B 0.98
C20 H20C 0.98
C21 O2 1.203(8)
C21 N1 1.397(8)
C22 C28 1.378(9)
C22 C23 1.394(8)
C22 S1 1.752(6)
C23 C24 1.400(8)
C23 H23 0.95
C24 C25 1.384(10)
C24 H24 0.95
C25 C27 1.408(9)
C25 C26 1.522(9)
C26 H26A 0.98
C26 H26B 0.98
C26 H26C 0.98
C27 C28 1.395(9)
C27 H27 0.95
C28 H28 0.95
N1 S1 1.648(5)
N1 H1N 0.88
O3 S1 1.416(5)
O4 S1 1.425(4)
